data_7023066
loop_
_publ_author_name
'Machura, Barbara'
'Wolff, Mariusz'
'Benoist, Eric'
'Schachner, J\"org A'
'M\"osch-Zanetti, Nadia C'

_publ_section_title
;
 Oxorhenium(V) complexes of quinoline and isoquinoline carboxylic
 acids--synthesis, structural characterization and catalytic application
 in epoxidation reactions.
;
_journal_issue 24
_journal_name_full 'Dalton transactions (Cambridge, England : 2003)'
_journal_page_first 8827
_journal_page_last 8837
_journal_paper_doi 10.1039/c3dt50625h
_journal_volume 42
_journal_year 2013
_chemical_formula_sum 'C28 H21 Cl2 N O3 P Re'
_chemical_formula_weight 707.53
_chemical_name_systematic
;
?
;
_space_group_IT_number 14
_symmetry_cell_setting monoclinic
_symmetry_space_group_name_Hall '-P 2ybc'
_symmetry_space_group_name_H-M 'P 1 21/c 1'
_atom_sites_solution_hydrogens geom
_atom_sites_solution_primary direct
_atom_sites_solution_secondary difmap
_audit_creation_method SHELXL-97
_cell_angle_alpha 90.00
_cell_angle_beta 97.080(4)
_cell_angle_gamma 90.00
_cell_formula_units_Z 4
_cell_length_a 7.6439(4)
_cell_length_b 42.2920(2)
_cell_length_c 8.0074(3)
_cell_measurement_reflns_used 4146
_cell_measurement_temperature 295.0(2)
_cell_measurement_theta_max 29.1755
_cell_measurement_theta_min 3.4700
_cell_volume 2568.86(17)
_computing_cell_refinement 'CrysAlis RED v. 1.163 (UNIL IC & KUMA 2000)'
_computing_data_collection 'CrysAlis CCD v. 1.163 (UNIL IC & KUMA 2000)'
_computing_data_reduction 'CrysAlis RED v. 1.163 (UNIL IC & KUMA 2000)'
_computing_molecular_graphics
;XP in SHELXTL/PC (Sheldrick, 1990b)
ORTEP-3 W v. 1.062 (Farrugia 1997)
;
_computing_publication_material
;SHELXL-97 (Sheldrick, 1997) and
PLATON (Spek, 1990)
;
_computing_structure_refinement 'SHELXL-97 (Sheldrick, 1997)'
_computing_structure_solution 'SHELXS-97 (Sheldrick, 1990)'
_diffrn_ambient_temperature 295.0(2)
_diffrn_measured_fraction_theta_full 0.997
_diffrn_measured_fraction_theta_max 0.997
_diffrn_measurement_device_type
;
Oxford Diffraction Xcalibur (TM) Single Crystal X-ray Diffractometer with
Sapphire CCD detector
;
_diffrn_radiation_monochromator graphite
_diffrn_radiation_source 'fine-focus sealed tube'
_diffrn_radiation_type MoK\a
_diffrn_radiation_wavelength 0.71073
_diffrn_reflns_av_R_equivalents 0.0349
_diffrn_reflns_av_unetI/netI 0.0448
_diffrn_reflns_limit_h_max 7
_diffrn_reflns_limit_h_min -9
_diffrn_reflns_limit_k_max 39
_diffrn_reflns_limit_k_min -50
_diffrn_reflns_limit_l_max 9
_diffrn_reflns_limit_l_min -8
_diffrn_reflns_number 11648
_diffrn_reflns_theta_full 25.00
_diffrn_reflns_theta_max 25.00
_diffrn_reflns_theta_min 3.51
_exptl_absorpt_coefficient_mu 5.032
_exptl_absorpt_correction_T_max 1.00000
_exptl_absorpt_correction_T_min 0.87963
_exptl_absorpt_correction_type empirical
_exptl_absorpt_process_details 'CrysAlis RED, (2005)'
_exptl_crystal_colour 'dark green'
_exptl_crystal_density_diffrn 1.829
_exptl_crystal_density_method 'not measured'
_exptl_crystal_description plate
_exptl_crystal_F_000 1376
_exptl_crystal_size_max 0.120
_exptl_crystal_size_mid 0.056
_exptl_crystal_size_min 0.022
_refine_diff_density_max 1.063
_refine_diff_density_min -2.205
_refine_diff_density_rms 0.112
_refine_ls_extinction_method none
_refine_ls_goodness_of_fit_ref 1.253
_refine_ls_hydrogen_treatment constr
_refine_ls_matrix_type full
_refine_ls_number_parameters 325
_refine_ls_number_reflns 4507
_refine_ls_number_restraints 0
_refine_ls_restrained_S_all 1.253
_refine_ls_R_factor_all 0.0512
_refine_ls_R_factor_gt 0.0427
_refine_ls_shift/su_max 0.001
_refine_ls_shift/su_mean 0.000
_refine_ls_structure_factor_coef Fsqd
_refine_ls_weighting_details 'calc w=1/[\s^2^(Fo^2^)+(0.0065P)^2^+5.9664P] where P=(Fo^2^+2Fc^2^)/3'
_refine_ls_weighting_scheme calc
_refine_ls_wR_factor_gt 0.0661
_refine_ls_wR_factor_ref 0.0681
_reflns_number_gt 4062
_reflns_number_total 4507
_reflns_threshold_expression >2sigma(I)
_cod_data_source_file c3dt50625h.txt
_cod_data_source_block ren336a
_cod_original_sg_symbol_H-M P21/c
_cod_database_code 7023066

loop_
_symmetry_equiv_pos_as_xyz
'x, y, z'
'-x, y+1/2, -z+1/2'
'-x, -y, -z'
'x, -y-1/2, z-1/2'

loop_
_atom_site_label
_atom_site_type_symbol
_atom_site_fract_x
_atom_site_fract_y
_atom_site_fract_z
_atom_site_U_iso_or_equiv
_atom_site_adp_type
_atom_site_occupancy
_atom_site_symmetry_multiplicity
_atom_site_calc_flag
_atom_site_refinement_flags
Re1 Re 0.56721(3) 0.113434(6) 0.79740(3) 0.02722(8) Uani 1 1 d .
O1 O 0.7543(5) 0.12140(11) 0.7183(5) 0.0357(11) Uani 1 1 d .
O2 O 0.3137(5) 0.09933(10) 0.8024(5) 0.0294(10) Uani 1 1 d .
O3 O 0.0923(6) 0.06695(13) 0.7173(6) 0.0580(15) Uani 1 1 d .
N1 N 0.5205(6) 0.07703(13) 0.6120(6) 0.0293(12) Uani 1 1 d .
P1 P 0.3977(2) 0.15415(4) 0.62654(17) 0.0247(3) Uani 1 1 d .
Cl1 Cl 0.5800(2) 0.14866(4) 1.02271(18) 0.0408(4) Uani 1 1 d .
Cl2 Cl 0.6365(2) 0.07249(5) 0.9958(2) 0.0474(5) Uani 1 1 d .
C1 C 0.5368(8) 0.18159(14) 0.5276(7) 0.0262(14) Uani 1 1 d .
C2 C 0.6954(9) 0.19165(17) 0.6154(8) 0.0394(17) Uani 1 1 d .
H2 H 0.7298 0.1841 0.7235 0.047 Uiso 1 1 calc R
C3 C 0.8018(9) 0.21263(18) 0.5441(9) 0.0476(19) Uani 1 1 d .
H3 H 0.9075 0.2192 0.6038 0.057 Uiso 1 1 calc R
C4 C 0.7512(10) 0.22383(18) 0.3839(9) 0.050(2) Uani 1 1 d .
H4 H 0.8234 0.2379 0.3349 0.060 Uiso 1 1 calc R
C5 C 0.5949(10) 0.21432(17) 0.2967(9) 0.049(2) Uani 1 1 d .
H5 H 0.5606 0.2222 0.1893 0.059 Uiso 1 1 calc R
C6 C 0.4870(9) 0.19299(16) 0.3673(8) 0.0382(17) Uani 1 1 d .
H6 H 0.3816 0.1864 0.3068 0.046 Uiso 1 1 calc R
C7 C 0.2686(8) 0.17821(15) 0.7563(7) 0.0272(14) Uani 1 1 d .
C8 C 0.3021(9) 0.21033(17) 0.7759(8) 0.0384(17) Uani 1 1 d .
H8 H 0.3820 0.2199 0.7131 0.046 Uiso 1 1 calc R
C9 C 0.2187(10) 0.22855(18) 0.8876(9) 0.0492(19) Uani 1 1 d .
H9 H 0.2424 0.2500 0.9003 0.059 Uiso 1 1 calc R
C10 C 0.0991(10) 0.2138(2) 0.9796(8) 0.053(2) Uani 1 1 d .
H10 H 0.0429 0.2255 1.0556 0.064 Uiso 1 1 calc R
C11 C 0.0634(9) 0.18231(19) 0.9594(8) 0.0453(19) Uani 1 1 d .
H11 H -0.0184 0.1729 1.0205 0.054 Uiso 1 1 calc R
C12 C 0.1470(8) 0.16437(17) 0.8500(7) 0.0374(16) Uani 1 1 d .
H12 H 0.1223 0.1429 0.8386 0.045 Uiso 1 1 calc R
C13 C 0.2490(8) 0.13743(15) 0.4561(6) 0.0284(14) Uani 1 1 d .
C14 C 0.0664(8) 0.13866(18) 0.4468(8) 0.0414(18) Uani 1 1 d .
H14 H 0.0140 0.1495 0.5287 0.050 Uiso 1 1 calc R
C15 C -0.0365(9) 0.1240(2) 0.3179(9) 0.061(2) Uani 1 1 d .
H15 H -0.1587 0.1251 0.3116 0.073 Uiso 1 1 calc R
C16 C 0.0411(11) 0.1076(2) 0.1965(8) 0.057(2) Uani 1 1 d .
H16 H -0.0293 0.0972 0.1103 0.068 Uiso 1 1 calc R
C17 C 0.2218(11) 0.10645(18) 0.2029(7) 0.049(2) Uani 1 1 d .
H17 H 0.2736 0.0958 0.1202 0.059 Uiso 1 1 calc R
C18 C 0.3248(8) 0.12127(16) 0.3323(7) 0.0337(16) Uani 1 1 d .
H18 H 0.4469 0.1205 0.3371 0.040 Uiso 1 1 calc R
C19 C 0.3586(8) 0.06355(14) 0.5870(7) 0.0281(14) Uani 1 1 d .
C20 C 0.2401(8) 0.07643(16) 0.7081(7) 0.0335(15) Uani 1 1 d .
C21 C 0.3105(9) 0.04156(16) 0.4578(7) 0.0343(15) Uani 1 1 d .
C22 C 0.1386(10) 0.02980(18) 0.4179(8) 0.0497(19) Uani 1 1 d .
H22 H 0.0498 0.0362 0.4800 0.060 Uiso 1 1 calc R
C23 C 0.1015(11) 0.00904(19) 0.2884(10) 0.060(2) Uani 1 1 d .
H23 H -0.0131 0.0016 0.2626 0.072 Uiso 1 1 calc R
C24 C 0.2322(13) -0.0013(2) 0.1932(9) 0.066(2) Uani 1 1 d .
H24 H 0.2045 -0.0158 0.1066 0.079 Uiso 1 1 calc R
C25 C 0.3994(12) 0.00972(19) 0.2273(8) 0.056(2) Uani 1 1 d .
H25 H 0.4858 0.0028 0.1637 0.068 Uiso 1 1 calc R
C26 C 0.4438(10) 0.03196(16) 0.3602(7) 0.0388(17) Uani 1 1 d .
C27 C 0.6134(10) 0.04464(17) 0.3977(8) 0.0427(18) Uani 1 1 d .
H27 H 0.7031 0.0379 0.3376 0.051 Uiso 1 1 calc R
C28 C 0.6483(8) 0.06656(17) 0.5199(7) 0.0383(17) Uani 1 1 d .
H28 H 0.7618 0.0747 0.5420 0.046 Uiso 1 1 calc R

loop_
_atom_site_aniso_label
_atom_site_aniso_U_11
_atom_site_aniso_U_22
_atom_site_aniso_U_33
_atom_site_aniso_U_23
_atom_site_aniso_U_13
_atom_site_aniso_U_12
Re1 0.02424(13) 0.03010(16) 0.02678(13) -0.00052(12) 0.00101(8) -0.00178(13)
O1 0.030(2) 0.036(3) 0.041(2) 0.003(2) 0.0038(18) -0.003(2)
O2 0.030(2) 0.028(3) 0.031(2) -0.0011(18) 0.0080(17) -0.008(2)
O3 0.044(3) 0.063(4) 0.072(3) -0.026(3) 0.024(3) -0.024(3)
N1 0.028(3) 0.029(3) 0.030(3) -0.001(2) 0.001(2) 0.002(3)
P1 0.0227(8) 0.0265(10) 0.0249(7) -0.0019(7) 0.0029(6) -0.0015(7)
Cl1 0.0439(10) 0.0445(12) 0.0320(8) -0.0093(7) -0.0031(7) -0.0020(9)
Cl2 0.0549(11) 0.0423(12) 0.0419(9) 0.0112(8) -0.0057(8) 0.0027(10)
C1 0.027(3) 0.021(4) 0.032(3) 0.000(3) 0.009(2) -0.002(3)
C2 0.035(4) 0.038(5) 0.043(4) 0.003(3) -0.001(3) -0.005(3)
C3 0.036(4) 0.041(5) 0.065(5) 0.003(4) 0.002(3) -0.012(4)
C4 0.059(5) 0.038(5) 0.058(5) 0.008(4) 0.023(4) -0.010(4)
C5 0.069(6) 0.040(5) 0.040(4) 0.005(3) 0.009(4) -0.011(4)
C6 0.039(4) 0.037(4) 0.038(4) -0.001(3) 0.002(3) -0.003(3)
C7 0.028(3) 0.024(4) 0.028(3) -0.002(3) 0.001(2) 0.004(3)
C8 0.037(4) 0.038(5) 0.040(4) -0.008(3) 0.004(3) 0.003(3)
C9 0.060(5) 0.031(5) 0.057(4) -0.013(4) 0.006(4) 0.008(4)
C10 0.057(5) 0.063(6) 0.039(4) -0.009(4) 0.006(3) 0.024(5)
C11 0.043(4) 0.052(6) 0.044(4) 0.008(4) 0.017(3) 0.011(4)
C12 0.036(4) 0.036(4) 0.041(4) -0.001(3) 0.010(3) 0.005(3)
C13 0.031(3) 0.035(4) 0.019(3) 0.009(3) -0.001(2) -0.004(3)
C14 0.025(4) 0.060(5) 0.038(4) 0.006(3) 0.001(3) -0.001(4)
C15 0.028(4) 0.091(7) 0.059(5) 0.012(5) -0.011(3) -0.017(4)
C16 0.066(6) 0.063(6) 0.036(4) 0.009(4) -0.016(4) -0.028(5)
C17 0.075(6) 0.046(5) 0.025(3) -0.002(3) -0.002(3) -0.011(4)
C18 0.033(4) 0.040(5) 0.027(3) 0.001(3) 0.000(3) -0.003(3)
C19 0.036(4) 0.018(4) 0.030(3) 0.004(3) 0.001(3) -0.002(3)
C20 0.030(4) 0.031(4) 0.040(4) -0.003(3) 0.006(3) -0.007(3)
C21 0.042(4) 0.025(4) 0.035(3) -0.001(3) 0.001(3) 0.000(3)
C22 0.054(5) 0.044(5) 0.050(4) -0.008(4) 0.002(3) -0.010(4)
C23 0.062(6) 0.051(5) 0.062(5) -0.017(4) -0.008(4) -0.020(5)
C24 0.092(7) 0.055(6) 0.047(5) -0.021(4) -0.002(4) -0.003(6)
C25 0.086(7) 0.049(5) 0.036(4) -0.007(4) 0.015(4) 0.013(5)
C26 0.058(5) 0.032(4) 0.026(3) 0.003(3) 0.005(3) 0.007(4)
C27 0.051(5) 0.046(5) 0.034(4) -0.006(3) 0.016(3) 0.014(4)
C28 0.029(4) 0.054(5) 0.034(3) 0.003(3) 0.011(3) 0.011(3)

loop_
_atom_type_symbol
_atom_type_description
_atom_type_scat_dispersion_real
_atom_type_scat_dispersion_imag
_atom_type_scat_source
C C 0.0033 0.0016 'International Tables Vol C Tables 4.2.6.8 and 6.1.1.4'
H H 0.0000 0.0000 'International Tables Vol C Tables 4.2.6.8 and 6.1.1.4'
N N 0.0061 0.0033 'International Tables Vol C Tables 4.2.6.8 and 6.1.1.4'
O O 0.0106 0.0060 'International Tables Vol C Tables 4.2.6.8 and 6.1.1.4'
P P 0.1023 0.0942 'International Tables Vol C Tables 4.2.6.8 and 6.1.1.4'
Cl Cl 0.1484 0.1585 'International Tables Vol C Tables 4.2.6.8 and 6.1.1.4'
Re Re -1.0185 7.2310 'International Tables Vol C Tables 4.2.6.8 and 6.1.1.4'

loop_
_geom_angle_atom_site_label_1
_geom_angle_atom_site_label_2
_geom_angle_atom_site_label_3
_geom_angle
O1 Re1 O2 158.55(17)
O1 Re1 N1 87.7(2)
O2 Re1 N1 74.01(17)
O1 Re1 Cl1 102.04(15)
O2 Re1 Cl1 96.96(12)
N1 Re1 Cl1 169.91(14)
O1 Re1 Cl2 105.73(15)
O2 Re1 Cl2 84.67(12)
N1 Re1 Cl2 86.78(14)
Cl1 Re1 Cl2 87.90(6)
O1 Re1 P1 93.73(15)
O2 Re1 P1 77.21(12)
N1 Re1 P1 94.94(14)
Cl1 Re1 P1 87.26(6)
Cl2 Re1 P1 160.52(6)
C20 O2 Re1 123.2(4)
C19 N1 C28 119.0(5)
C19 N1 Re1 118.5(4)
C28 N1 Re1 122.6(4)
C13 P1 C1 105.5(3)
C13 P1 C7 108.3(3)
C1 P1 C7 106.1(3)
C13 P1 Re1 112.6(2)
C1 P1 Re1 113.0(2)
C7 P1 Re1 110.92(19)
C6 C1 C2 119.1(6)
C6 C1 P1 121.2(5)
C2 C1 P1 119.6(5)
C3 C2 C1 120.7(6)
C2 C3 C4 119.8(7)
C5 C4 C3 120.1(7)
C4 C5 C6 120.6(7)
C1 C6 C5 119.7(6)
C8 C7 C12 118.4(6)
C8 C7 P1 120.3(5)
C12 C7 P1 121.0(5)
C7 C8 C9 121.4(6)
C10 C9 C8 118.3(7)
C11 C10 C9 120.7(6)
C10 C11 C12 120.8(7)
C11 C12 C7 120.3(7)
C18 C13 C14 119.1(6)
C18 C13 P1 116.9(4)
C14 C13 P1 124.0(5)
C15 C14 C13 120.3(7)
C14 C15 C16 120.1(7)
C17 C16 C15 120.3(7)
C18 C17 C16 119.5(7)
C17 C18 C13 120.8(6)
N1 C19 C21 122.6(5)
N1 C19 C20 111.3(5)
C21 C19 C20 126.0(6)
O3 C20 O2 123.2(6)
O3 C20 C19 124.0(6)
O2 C20 C19 112.8(5)
C22 C21 C19 123.7(6)
C22 C21 C26 119.3(6)
C19 C21 C26 117.0(6)
C23 C22 C21 120.2(7)
C22 C23 C24 121.4(8)
C25 C24 C23 120.0(7)
C24 C25 C26 120.5(7)
C27 C26 C21 118.8(6)
C27 C26 C25 122.7(7)
C21 C26 C25 118.6(7)
C28 C27 C26 120.9(6)
C27 C28 N1 121.5(6)

loop_
_geom_bond_atom_site_label_1
_geom_bond_atom_site_label_2
_geom_bond_distance
Re1 O1 1.668(4)
Re1 O2 2.032(4)
Re1 N1 2.138(5)
Re1 Cl1 2.3325(16)
Re1 Cl2 2.3656(17)
Re1 P1 2.4656(16)
O2 C20 1.312(7)
O3 C20 1.210(7)
N1 C19 1.355(7)
N1 C28 1.368(7)
P1 C13 1.809(6)
P1 C1 1.821(6)
P1 C7 1.828(6)
C1 C6 1.380(8)
C1 C2 1.391(8)
C2 C3 1.374(9)
C3 C4 1.377(9)
C4 C5 1.368(10)
C5 C6 1.389(9)
C7 C8 1.388(9)
C7 C12 1.394(8)
C8 C9 1.393(9)
C9 C10 1.391(10)
C10 C11 1.365(11)
C11 C12 1.375(9)
C13 C18 1.388(8)
C13 C14 1.389(8)
C14 C15 1.367(10)
C15 C16 1.387(11)
C16 C17 1.377(10)
C17 C18 1.373(9)
C19 C21 1.406(8)
C19 C20 1.508(8)
C21 C22 1.405(9)
C21 C26 1.417(9)
C22 C23 1.362(10)
C23 C24 1.400(11)
C24 C25 1.356(11)
C25 C26 1.430(10)
C26 C27 1.401(10)
C27 C28 1.351(9)

loop_
_geom_hbond_atom_site_label_D
_geom_hbond_atom_site_label_H
_geom_hbond_atom_site_label_A
_geom_hbond_distance_DH
_geom_hbond_distance_HA
_geom_hbond_distance_DA
_geom_hbond_angle_DHA
_geom_hbond_site_symmetry_A
C12 H12 O2 0.93 2.39 3.075(8) 130.1 .
C16 H16 Cl2 0.93 2.81 3.622(8) 146.8 1_454
C22 H22 O3 0.93 2.29 2.924(8) 124.8 .
C28 H28 O1 0.93 2.43 2.871(8) 108.9 .
